data_1510015
loop_
_publ_author_name
'Guo Guocong'
'Zhou Guowei'
'Dong Zhenchao'
'Deng Lei'
'Chen Wentong'
'Ma Hongwei'
'Huang Jinshun'

_publ_section_title
;
 Syntheses and crystal structures of new quaternary Ag-containing group 5
 chalcogenides: K Ag2 M(V) Se4 and K3 Ag3 M(V)2 S8 (M(V) = Nb, Ta)
;
_journal_name_full 'Bulletin of the Chemical Society of Japan'
_journal_page_first 505
_journal_page_last 509
_journal_paper_doi 10.1246/bcsj.77.505
_journal_volume 77
_journal_year 2004
_chemical_formula_sum 'Ag3 K3 Nb2 S8'
_chemical_name_systematic 'Ag3 K3 (Nb S4)2'
_space_group_IT_number 15
_symmetry_space_group_name_Hall '-C 2yc'
_symmetry_space_group_name_H-M 'C 1 2/c 1'
_cell_angle_alpha 90
_cell_angle_beta 121.14
_cell_angle_gamma 90
_cell_formula_units_Z 4
_cell_length_a 23.638
_cell_length_b 5.544
_cell_length_c 14.29
_cell_volume 1602.848
_citation_journal_id_ASTM BCSJA8
_cod_data_source_file silver3-x_48.cif
_cod_data_source_block Ag3K3Nb2S8
_cod_database_code 1510015

loop_
_symmetry_equiv_pos_as_xyz
x,y,z
-x,y,-z+1/2
-x,-y,-z
x,-y,z-1/2
x+1/2,y+1/2,z
-x+1/2,y+1/2,-z+1/2
-x+1/2,-y+1/2,-z
x+1/2,-y+1/2,z-1/2

loop_
_atom_site_label
_atom_site_type_symbol
_atom_site_fract_x
_atom_site_fract_y
_atom_site_fract_z
_atom_site_occupancy
_atom_site_U_iso_or_equiv
S2 S-2 0.03896 -0.51559 0.1587 1 0.0
K2 K+1 0 -1 0 1 0.0
Nb1 Nb+5 0.126811 -0.28072 0.280558 1 0.0
S1 S-2 0.09223 -0.04812 0.37595 1 0.0
S4 S-2 0.21164 -0.52685 0.39139 1 0.0
S3 S-2 0.15709 -0.02952 0.1865 1 0.0
K1 K+1 0.18986 -0.53592 0.09303 1 0.0
Ag2 Ag+1 0.122938 -0.7794 0.28155 1 0.0
Ag1 Ag+1 0 -0.27678 0.25 1 0.0
